data_7242153
loop_
_publ_author_name
'Wu, Yuhao'
'Su, Xianlong'
'Xie, Chaoyi'
'Hu, Rongrong'
'Li, Xianghong'
'Zhao, Qiang'
'Zheng, Guoli'
'Yan, Junkun'

_publ_section_title
;
 First cycloruthenation of 2-alkenylpyridines: synthesis, characterization
 and properties
;
_journal_issue 7
_journal_name_full 'RSC Advances'
_journal_page_first 4138
_journal_page_last 4146
_journal_paper_doi 10.1039/D0RA09833G
_journal_volume 11
_journal_year 2021
_chemical_formula_moiety 'C33 H26 N5 Ru, F6 P,2[CH4O]'
_chemical_formula_sum 'C35 H34 F6 N5 O2 P Ru'
_chemical_formula_weight 802.71
_space_group_crystal_system triclinic
_space_group_IT_number 2
_space_group_name_Hall '-P 1'
_space_group_name_H-M_alt 'P -1'
_atom_sites_solution_hydrogens geom
_audit_creation_date 2020-12-17
_audit_creation_method
;
Olex2 1.2
(compiled 2018.05.29 svn.r3508 for OlexSys, GUI svn.r5506)
;
_audit_update_record
;
2020-12-22 deposited with the CCDC.	2021-01-05 downloaded from the CCDC.
;
_cell_angle_alpha 99.165(3)
_cell_angle_beta 93.603(3)
_cell_angle_gamma 91.597(3)
_cell_formula_units_Z 2
_cell_length_a 7.5639(4)
_cell_length_b 12.0236(5)
_cell_length_c 19.0129(9)
_cell_measurement_reflns_used 9949
_cell_measurement_temperature 293(2)
_cell_measurement_theta_max 25.3645
_cell_measurement_theta_min 2.4823
_cell_volume 1702.43(14)
_computing_molecular_graphics 'Olex2 (Dolomanov et al., 2009)'
_computing_publication_material 'Olex2 (Dolomanov et al., 2009)'
_computing_structure_refinement 'ShelXL (Sheldrick, 2015)'
_computing_structure_solution 'olex2.solve (Bourhis et al., 2015)'
_diffrn_ambient_temperature 293(2)
_diffrn_measured_fraction_theta_full 0.998
_diffrn_measured_fraction_theta_max 0.998
_diffrn_measurement_device_type 'Bruker P4'
_diffrn_measurement_method '\w scans'
_diffrn_radiation_type MoK\a
_diffrn_radiation_wavelength 0.71073
_diffrn_reflns_av_unetI/netI 0.0866
_diffrn_reflns_Laue_measured_fraction_full 0.998
_diffrn_reflns_Laue_measured_fraction_max 0.998
_diffrn_reflns_limit_h_max 8
_diffrn_reflns_limit_h_min -8
_diffrn_reflns_limit_k_max 14
_diffrn_reflns_limit_k_min -14
_diffrn_reflns_limit_l_max 22
_diffrn_reflns_limit_l_min -22
_diffrn_reflns_number 29410
_diffrn_reflns_point_group_measured_fraction_full 0.998
_diffrn_reflns_point_group_measured_fraction_max 0.998
_diffrn_reflns_theta_full 24.996
_diffrn_reflns_theta_max 24.996
_diffrn_reflns_theta_min 1.717
_exptl_absorpt_coefficient_mu 0.581
_exptl_absorpt_correction_type none
_exptl_crystal_colour 'dull blackish black'
_exptl_crystal_colour_lustre dull
_exptl_crystal_colour_modifier blackish
_exptl_crystal_colour_primary black
_exptl_crystal_density_diffrn 1.566
_exptl_crystal_density_method 'not measured'
_exptl_crystal_description block
_exptl_crystal_F_000 816
_exptl_crystal_size_max 0.4
_exptl_crystal_size_mid 0.2
_exptl_crystal_size_min 0.02
_refine_diff_density_max 0.857
_refine_diff_density_min -0.770
_refine_diff_density_rms 0.117
_refine_ls_extinction_method none
_refine_ls_goodness_of_fit_ref 1.090
_refine_ls_hydrogen_treatment constr
_refine_ls_matrix_type full
_refine_ls_number_parameters 416
_refine_ls_number_reflns 29410
_refine_ls_number_restraints 0
_refine_ls_restrained_S_all 1.090
_refine_ls_R_factor_all 0.0889
_refine_ls_R_factor_gt 0.0671
_refine_ls_shift/su_max 0.000
_refine_ls_shift/su_mean 0.000
_refine_ls_structure_factor_coef Fsqd
_refine_ls_weighting_details 'w=1/[\s^2^(Fo^2^)+(0.1070P)^2^] where P=(Fo^2^+2Fc^2^)/3'
_refine_ls_weighting_scheme calc
_refine_ls_wR_factor_gt 0.1864
_refine_ls_wR_factor_ref 0.2026
_reflns_Friedel_coverage 0.000
_reflns_number_gt 22141
_reflns_number_total 29410
_reflns_threshold_expression 'I > 2\s(I)'
_cod_data_source_file d0ra09833g2.cif
_cod_data_source_block 1
_cod_database_code 7242153
_shelx_shelxl_version_number 2014/7
_shelx_space_group_comment
;
The symmetry employed for this shelxl refinement is uniquely defined
by the following loop, which should always be used as a source of
symmetry information in preference to the above space-group names.
They are only intended as comments.
;
_shelx_estimated_absorpt_t_max 0.988
_shelx_estimated_absorpt_t_min 0.801
_olex2_refinement_description
;
1. Twinned data refinement
 Scales: 0.656(4)
 0.344(4)
2. Fixed Uiso
 At 1.2 times of:
  All C(H) groups
3.a Aromatic/amide H refined with riding coordinates:
 C1(H1), C2(H2), C3(H3), C4(H4), C7(H7), C8(H8), C9(H9), C10(H10), C11(H11),
 C12(H12), C13(H13), C14(H14), C19(H19), C20(H20), C21(H21), C22(H22), C23(H23),
  C24(H24), C25(H25), C26(H26), C28(H28), C31(H31), C32(H32), C33(H33),
 C34(H34), C35(H35)
;
_platon_squeeze_special_details
;
A solvent mask was calculated and 72 electrons were 
found in a volume of 238\%A^3^ in 1 void per unit cell. 
This is consistent with the presence of 2[CH4O] per
Formula Unit which account for 72 electrons per unit cell.
;
_olex2_submission_special_instructions 'No special instructions were received'

loop_
_space_group_symop_operation_xyz
'x, y, z'
'-x, -y, -z'

loop_
_atom_site_label
_atom_site_type_symbol
_atom_site_fract_x
_atom_site_fract_y
_atom_site_fract_z
_atom_site_U_iso_or_equiv
_atom_site_adp_type
_atom_site_occupancy
_atom_site_site_symmetry_order
_atom_site_calc_flag
_atom_site_refinement_flags_posn
_atom_site_refinement_flags_adp
_atom_site_refinement_flags_occupancy
_atom_site_disorder_assembly
_atom_site_disorder_group
C1 C 0.2354(10) 0.3906(7) 0.2876(4) 0.057(2) Uani 1 1 d . . . . .
H1 H 0.2918 0.4138 0.2501 0.068 Uiso 1 1 calc R . . . .
C2 C 0.1509(12) 0.4698(7) 0.3321(4) 0.068(2) Uani 1 1 d . . . . .
H2 H 0.1469 0.5439 0.3238 0.082 Uiso 1 1 calc R . . . .
C3 C 0.0714(13) 0.4374(7) 0.3897(5) 0.072(3) Uani 1 1 d . . . . .
H3 H 0.0181 0.4899 0.4223 0.087 Uiso 1 1 calc R . . . .
C4 C 0.0734(11) 0.3245(8) 0.3975(4) 0.069(2) Uani 1 1 d . . . . .
H4 H 0.0187 0.3003 0.4352 0.082 Uiso 1 1 calc R . . . .
C5 C 0.1566(9) 0.2479(6) 0.3495(4) 0.0486(18) Uani 1 1 d . . . . .
C6 C 0.1541(9) 0.1265(6) 0.3502(4) 0.0489(18) Uani 1 1 d . . . . .
C7 C 0.0809(11) 0.0763(7) 0.4022(4) 0.060(2) Uani 1 1 d . . . . .
H7 H 0.0346 0.1194 0.4413 0.072 Uiso 1 1 calc R . . . .
C8 C 0.0778(12) -0.0403(8) 0.3948(5) 0.073(3) Uani 1 1 d . . . . .
H8 H 0.0314 -0.0758 0.4300 0.087 Uiso 1 1 calc R . . . .
C9 C 0.1419(12) -0.1037(8) 0.3367(5) 0.070(2) Uani 1 1 d . . . . .
H9 H 0.1347 -0.1821 0.3302 0.084 Uiso 1 1 calc R . . . .
C10 C 0.2186(11) -0.0468(7) 0.2874(4) 0.058(2) Uani 1 1 d . . . . .
H10 H 0.2673 -0.0892 0.2486 0.070 Uiso 1 1 calc R . . . .
C11 C 0.6500(11) 0.3110(7) 0.1873(5) 0.066(2) Uani 1 1 d . . . . .
H11 H 0.7194 0.2883 0.2242 0.079 Uiso 1 1 calc R . . . .
C12 C 0.7218(14) 0.3888(8) 0.1514(6) 0.082(3) Uani 1 1 d . . . . .
H12 H 0.8348 0.4206 0.1646 0.099 Uiso 1 1 calc R . . . .
C13 C 0.6221(17) 0.4185(8) 0.0953(6) 0.092(3) Uani 1 1 d . . . . .
H13 H 0.6685 0.4703 0.0693 0.111 Uiso 1 1 calc R . . . .
C14 C 0.4562(14) 0.3730(7) 0.0773(5) 0.073(3) Uani 1 1 d . . . . .
H14 H 0.3892 0.3936 0.0391 0.088 Uiso 1 1 calc R . . . .
C15 C 0.3860(11) 0.2951(6) 0.1165(4) 0.0513(19) Uani 1 1 d . . . . .
C16 C 0.2116(10) 0.2394(6) 0.1011(4) 0.0489(19) Uani 1 1 d . . . . .
C19 C 0.0936(12) 0.2564(8) 0.0455(4) 0.068(2) Uani 1 1 d . . . . .
H19 H 0.1192 0.3104 0.0172 0.081 Uiso 1 1 calc R . . . .
C20 C -0.0621(14) 0.1925(10) 0.0328(5) 0.084(3) Uani 1 1 d . . . . .
H20 H -0.1393 0.2002 -0.0061 0.101 Uiso 1 1 calc R . . . .
C21 C -0.1043(12) 0.1173(8) 0.0770(4) 0.068(2) Uani 1 1 d . . . . .
H21 H -0.2092 0.0735 0.0690 0.082 Uiso 1 1 calc R . . . .
C22 C 0.0137(10) 0.1093(7) 0.1330(4) 0.059(2) Uani 1 1 d . . . . .
H22 H -0.0157 0.0609 0.1644 0.071 Uiso 1 1 calc R . . . .
C23 C 0.4378(10) -0.0315(6) 0.1083(4) 0.057(2) Uani 1 1 d . . . . .
H23 H 0.3406 -0.0066 0.0836 0.069 Uiso 1 1 calc R . . . .
C24 C 0.5255(12) -0.1236(7) 0.0756(5) 0.072(3) Uani 1 1 d . . . . .
H24 H 0.4891 -0.1588 0.0296 0.086 Uiso 1 1 calc R . . . .
C25 C 0.6668(12) -0.1615(7) 0.1125(5) 0.074(3) Uani 1 1 d . . . . .
H25 H 0.7247 -0.2249 0.0924 0.089 Uiso 1 1 calc R . . . .
C26 C 0.7224(11) -0.1056(7) 0.1789(5) 0.067(2) Uani 1 1 d . . . . .
H26 H 0.8197 -0.1298 0.2039 0.080 Uiso 1 1 calc R . . . .
C27 C 0.6306(9) -0.0109(6) 0.2092(4) 0.053(2) Uani 1 1 d . . . . .
C28 C 0.6724(10) 0.0524(7) 0.2794(4) 0.064(2) Uani 1 1 d . . . . .
H28 H 0.7670 0.0342 0.3086 0.077 Uiso 1 1 calc R . . . .
C29 C 0.5693(10) 0.1389(7) 0.3011(4) 0.0536(19) Uani 1 1 d . . . . .
C30 C 0.5949(10) 0.2023(8) 0.3752(4) 0.061(2) Uani 1 1 d . . . . .
C31 C 0.6002(12) 0.1451(10) 0.4317(5) 0.087(3) Uani 1 1 d . . . . .
H31 H 0.5932 0.0667 0.4238 0.104 Uiso 1 1 calc R . . . .
C32 C 0.6160(16) 0.2040(13) 0.5015(6) 0.115(4) Uani 1 1 d . . . . .
H32 H 0.6170 0.1650 0.5400 0.138 Uiso 1 1 calc R . . . .
C33 C 0.6301(15) 0.3210(15) 0.5131(7) 0.126(6) Uani 1 1 d . . . . .
H33 H 0.6414 0.3602 0.5596 0.151 Uiso 1 1 calc R . . . .
C34 C 0.6275(14) 0.3793(10) 0.4566(6) 0.095(3) Uani 1 1 d . . . . .
H34 H 0.6382 0.4576 0.4646 0.114 Uiso 1 1 calc R . . . .
C35 C 0.6091(11) 0.3217(8) 0.3888(5) 0.074(3) Uani 1 1 d . . . . .
H35 H 0.6058 0.3614 0.3506 0.089 Uiso 1 1 calc R . . . .
N1 N 0.2418(7) 0.2815(5) 0.2950(3) 0.0429(14) Uani 1 1 d . . . . .
N2 N 0.2262(7) 0.0651(5) 0.2928(3) 0.0447(14) Uani 1 1 d . . . . .
N3 N 0.4851(8) 0.2649(5) 0.1727(3) 0.0480(15) Uani 1 1 d . . . . .
N4 N 0.1695(8) 0.1672(5) 0.1456(3) 0.0442(14) Uani 1 1 d . . . . .
N5 N 0.4878(7) 0.0239(5) 0.1748(3) 0.0470(15) Uani 1 1 d . . . . .
F1 F 0.0114(12) 0.6613(7) 0.2112(4) 0.170(4) Uani 1 1 d . . . . .
F2 F 0.1394(9) 0.5121(4) 0.1529(3) 0.108(2) Uani 1 1 d . . . . .
F3 F 0.2439(11) 0.6241(6) 0.0804(4) 0.153(3) Uani 1 1 d . . . . .
F4 F 0.1132(9) 0.7697(5) 0.1372(3) 0.1068(19) Uani 1 1 d . . . . .
F5 F -0.0399(10) 0.6127(6) 0.0950(4) 0.144(3) Uani 1 1 d . . . . .
F6 F 0.2942(11) 0.6715(7) 0.1999(5) 0.179(4) Uani 1 1 d . . . . .
P1 P 0.1333(3) 0.64079(19) 0.14601(12) 0.0654(6) Uani 1 1 d . . . . .
Ru1 Ru 0.36288(7) 0.15785(5) 0.23043(3) 0.0433(2) Uani 1 1 d . . . . .

loop_
_atom_site_aniso_label
_atom_site_aniso_U_11
_atom_site_aniso_U_22
_atom_site_aniso_U_33
_atom_site_aniso_U_23
_atom_site_aniso_U_13
_atom_site_aniso_U_12
C1 0.064(5) 0.065(5) 0.045(4) 0.014(4) 0.009(4) 0.007(4)
C2 0.083(6) 0.055(5) 0.064(5) -0.001(4) 0.010(5) 0.015(5)
C3 0.094(7) 0.054(5) 0.069(6) 0.000(4) 0.024(5) 0.015(5)
C4 0.070(6) 0.083(6) 0.053(5) 0.007(4) 0.017(4) 0.013(5)
C5 0.040(4) 0.062(5) 0.043(4) 0.006(4) 0.001(3) 0.005(4)
C6 0.041(4) 0.066(5) 0.043(4) 0.016(4) 0.001(3) 0.007(4)
C7 0.070(6) 0.068(6) 0.046(5) 0.019(4) 0.008(4) 0.000(5)
C8 0.084(7) 0.083(7) 0.058(5) 0.033(5) 0.007(5) -0.005(5)
C9 0.080(6) 0.068(6) 0.070(6) 0.034(5) 0.006(5) 0.001(5)
C10 0.068(6) 0.060(5) 0.049(4) 0.014(4) -0.002(4) 0.006(4)
C11 0.052(5) 0.072(6) 0.074(6) 0.009(5) 0.015(4) -0.005(5)
C12 0.077(7) 0.070(6) 0.103(8) 0.012(6) 0.039(6) -0.019(5)
C13 0.113(10) 0.065(6) 0.105(9) 0.022(6) 0.054(8) -0.017(6)
C14 0.099(8) 0.055(5) 0.069(6) 0.015(5) 0.028(5) -0.002(5)
C15 0.064(5) 0.045(4) 0.048(4) 0.008(3) 0.021(4) 0.005(4)
C16 0.052(5) 0.055(5) 0.043(4) 0.015(4) 0.012(4) 0.011(4)
C19 0.066(6) 0.090(7) 0.052(5) 0.025(5) 0.010(4) 0.013(5)
C20 0.073(7) 0.127(9) 0.055(6) 0.021(6) -0.013(5) 0.023(7)
C21 0.058(5) 0.083(6) 0.063(5) 0.016(5) -0.014(4) -0.008(5)
C22 0.051(5) 0.063(5) 0.064(5) 0.017(4) 0.000(4) 0.001(4)
C23 0.058(5) 0.058(5) 0.052(5) -0.002(4) 0.002(4) -0.003(4)
C24 0.069(6) 0.071(6) 0.068(5) -0.017(5) 0.013(5) 0.005(5)
C25 0.071(6) 0.059(5) 0.088(7) -0.011(5) 0.025(5) 0.014(5)
C26 0.056(5) 0.063(5) 0.082(6) 0.009(5) 0.016(5) 0.014(4)
C27 0.041(4) 0.060(5) 0.056(5) 0.004(4) -0.001(4) 0.000(4)
C28 0.057(5) 0.070(5) 0.062(5) 0.002(4) -0.007(4) 0.019(5)
C29 0.046(4) 0.067(5) 0.048(4) 0.008(4) 0.002(4) -0.001(4)
C30 0.041(5) 0.086(6) 0.049(5) -0.001(4) -0.009(4) 0.006(4)
C31 0.078(7) 0.119(8) 0.061(6) 0.010(6) -0.011(5) 0.011(6)
C32 0.128(11) 0.159(12) 0.055(6) 0.013(7) -0.006(6) 0.022(10)
C33 0.088(9) 0.189(15) 0.076(8) -0.055(10) 0.000(7) 0.013(10)
C34 0.083(8) 0.100(8) 0.088(8) -0.026(7) 0.007(6) 0.001(6)
C35 0.057(6) 0.083(7) 0.073(6) -0.011(5) -0.001(5) 0.002(5)
N1 0.041(3) 0.049(4) 0.040(3) 0.010(3) 0.002(3) 0.002(3)
N2 0.044(4) 0.049(4) 0.041(3) 0.010(3) -0.003(3) -0.002(3)
N3 0.043(4) 0.054(4) 0.047(4) 0.004(3) 0.013(3) 0.000(3)
N4 0.039(4) 0.052(4) 0.041(3) 0.006(3) 0.005(3) 0.004(3)
N5 0.040(3) 0.048(3) 0.053(4) 0.008(3) 0.004(3) 0.000(3)
F1 0.226(9) 0.146(6) 0.165(7) 0.057(6) 0.127(7) 0.053(6)
F2 0.140(5) 0.064(3) 0.131(5) 0.040(3) 0.024(4) 0.026(3)
F3 0.222(8) 0.115(5) 0.147(6) 0.046(5) 0.120(6) 0.057(5)
F4 0.149(6) 0.067(3) 0.106(4) 0.018(3) 0.014(4) 0.005(4)
F5 0.152(6) 0.104(5) 0.174(7) 0.047(5) -0.067(5) -0.023(5)
F6 0.150(7) 0.154(7) 0.217(9) 0.029(7) -0.100(7) -0.025(6)
P1 0.0785(17) 0.0574(13) 0.0625(14) 0.0147(11) 0.0091(13) 0.0050(12)
Ru1 0.0412(4) 0.0478(4) 0.0408(4) 0.0066(3) 0.0028(2) 0.0015(3)

loop_
_atom_type_symbol
_atom_type_description
_atom_type_scat_dispersion_real
_atom_type_scat_dispersion_imag
_atom_type_scat_source
C C 0.0033 0.0016 'International Tables Vol C Tables 4.2.6.8 and 6.1.1.4'
F F 0.0171 0.0103 'International Tables Vol C Tables 4.2.6.8 and 6.1.1.4'
H H 0.0000 0.0000 'International Tables Vol C Tables 4.2.6.8 and 6.1.1.4'
N N 0.0061 0.0033 'International Tables Vol C Tables 4.2.6.8 and 6.1.1.4'
O O 0.0106 0.0060 'International Tables Vol C Tables 4.2.6.8 and 6.1.1.4'
P P 0.1023 0.0942 'International Tables Vol C Tables 4.2.6.8 and 6.1.1.4'
Ru Ru -1.2594 0.8363 'International Tables Vol C Tables 4.2.6.8 and 6.1.1.4'

loop_
_geom_angle_atom_site_label_1
_geom_angle_atom_site_label_2
_geom_angle_atom_site_label_3
_geom_angle
_geom_angle_site_symmetry_1
_geom_angle_site_symmetry_3
_geom_angle_publ_flag
C2 C1 H1 118.0 . . y
N1 C1 H1 118.0 . . y
N1 C1 C2 123.9(7) . . y
C1 C2 H2 120.6 . . y
C1 C2 C3 118.7(8) . . y
C3 C2 H2 120.6 . . y
C2 C3 H3 120.9 . . y
C2 C3 C4 118.2(8) . . y
C4 C3 H3 120.9 . . y
C3 C4 H4 119.9 . . y
C5 C4 C3 120.2(8) . . y
C5 C4 H4 119.9 . . y
C4 C5 C6 124.1(7) . . y
N1 C5 C4 121.2(7) . . y
N1 C5 C6 114.7(6) . . y
C7 C6 C5 123.7(7) . . y
N2 C6 C5 114.2(6) . . y
N2 C6 C7 122.1(7) . . y
C6 C7 H7 120.9 . . y
C6 C7 C8 118.2(8) . . y
C8 C7 H7 120.9 . . y
C7 C8 H8 119.6 . . y
C9 C8 C7 120.9(8) . . y
C9 C8 H8 119.6 . . y
C8 C9 H9 121.3 . . y
C8 C9 C10 117.5(8) . . y
C10 C9 H9 121.3 . . y
C9 C10 H10 118.2 . . y
N2 C10 C9 123.6(8) . . y
N2 C10 H10 118.2 . . y
C12 C11 H11 117.9 . . y
N3 C11 H11 117.9 . . y
N3 C11 C12 124.1(9) . . y
C11 C12 H12 121.1 . . y
C11 C12 C13 117.8(10) . . y
C13 C12 H12 121.1 . . y
C12 C13 H13 119.7 . . y
C14 C13 C12 120.6(10) . . y
C14 C13 H13 119.7 . . y
C13 C14 H14 120.1 . . y
C13 C14 C15 119.8(9) . . y
C15 C14 H14 120.1 . . y
C14 C15 C16 124.5(8) . . y
N3 C15 C14 119.9(8) . . y
N3 C15 C16 115.6(6) . . y
C19 C16 C15 124.3(7) . . y
N4 C16 C15 115.0(6) . . y
N4 C16 C19 120.7(8) . . y
C16 C19 H19 120.5 . . y
C20 C19 C16 119.0(8) . . y
C20 C19 H19 120.5 . . y
C19 C20 H20 119.8 . . y
C21 C20 C19 120.4(8) . . y
C21 C20 H20 119.8 . . y
C20 C21 H21 121.3 . . y
C22 C21 C20 117.3(9) . . y
C22 C21 H21 121.3 . . y
C21 C22 H22 118.0 . . y
N4 C22 C21 123.9(8) . . y
N4 C22 H22 118.0 . . y
C24 C23 H23 118.6 . . y
N5 C23 H23 118.6 . . y
N5 C23 C24 122.9(7) . . y
C23 C24 H24 120.7 . . y
C25 C24 C23 118.6(8) . . y
C25 C24 H24 120.7 . . y
C24 C25 H25 120.2 . . y
C26 C25 C24 119.6(7) . . y
C26 C25 H25 120.2 . . y
C25 C26 H26 120.3 . . y
C25 C26 C27 119.5(7) . . y
C27 C26 H26 120.3 . . y
C26 C27 C28 124.7(7) . . y
N5 C27 C26 121.3(7) . . y
N5 C27 C28 114.0(6) . . y
C27 C28 H28 121.3 . . y
C29 C28 C27 117.3(7) . . y
C29 C28 H28 121.3 . . y
C28 C29 C30 120.4(7) . . y
C28 C29 Ru1 114.4(6) . . y
C30 C29 Ru1 124.6(5) . . y
C31 C30 C29 119.7(8) . . y
C31 C30 C35 118.7(8) . . y
C35 C30 C29 121.5(8) . . y
C30 C31 H31 119.9 . . y
C30 C31 C32 120.1(11) . . y
C32 C31 H31 119.9 . . y
C31 C32 H32 120.1 . . y
C33 C32 C31 119.8(12) . . y
C33 C32 H32 120.1 . . y
C32 C33 H33 119.8 . . y
C34 C33 C32 120.5(11) . . y
C34 C33 H33 119.8 . . y
C33 C34 H34 120.3 . . y
C35 C34 C33 119.5(11) . . y
C35 C34 H34 120.3 . . y
C30 C35 H35 119.3 . . y
C34 C35 C30 121.3(10) . . y
C34 C35 H35 119.3 . . y
C1 N1 C5 117.6(6) . . y
C1 N1 Ru1 126.4(5) . . y
C5 N1 Ru1 116.0(5) . . y
C6 N2 Ru1 115.4(5) . . y
C10 N2 C6 117.6(7) . . y
C10 N2 Ru1 126.6(5) . . y
C11 N3 C15 117.7(7) . . y
C11 N3 Ru1 125.7(5) . . y
C15 N3 Ru1 116.5(5) . . y
C16 N4 Ru1 115.2(5) . . y
C22 N4 C16 118.4(6) . . y
C22 N4 Ru1 126.4(5) . . y
C23 N5 Ru1 126.4(5) . . y
C27 N5 C23 118.0(6) . . y
C27 N5 Ru1 115.5(5) . . y
F1 P1 F4 88.7(4) . . y
F2 P1 F1 90.0(4) . . y
F2 P1 F4 176.1(4) . . y
F2 P1 F5 88.6(4) . . y
F3 P1 F1 176.8(5) . . y
F3 P1 F2 91.9(4) . . y
F3 P1 F4 89.2(4) . . y
F3 P1 F5 89.3(5) . . y
F3 P1 F6 94.5(6) . . y
F5 P1 F1 88.3(5) . . y
F5 P1 F4 87.7(4) . . y
F6 P1 F1 87.9(6) . . y
F6 P1 F2 92.3(4) . . y
F6 P1 F4 91.3(4) . . y
F6 P1 F5 176.1(5) . . y
C29 Ru1 N1 97.0(3) . . y
C29 Ru1 N2 82.8(3) . . y
C29 Ru1 N3 99.1(3) . . y
C29 Ru1 N4 172.1(2) . . y
C29 Ru1 N5 78.7(3) . . y
N1 Ru1 N2 78.4(2) . . y
N1 Ru1 N3 95.6(2) . . y
N1 Ru1 N4 90.4(2) . . y
N1 Ru1 N5 173.7(2) . . y
N2 Ru1 N3 174.0(2) . . y
N2 Ru1 N4 101.5(2) . . y
N2 Ru1 N5 96.4(2) . . y
N3 Ru1 N4 77.4(2) . . y
N3 Ru1 N5 89.6(2) . . y
N5 Ru1 N4 94.2(2) . . y

loop_
_geom_bond_atom_site_label_1
_geom_bond_atom_site_label_2
_geom_bond_distance
_geom_bond_site_symmetry_2
_geom_bond_publ_flag
C1 H1 0.9300 . ?
C1 C2 1.370(10) . ?
C1 N1 1.344(9) . ?
C2 H2 0.9300 . ?
C2 C3 1.384(12) . ?
C3 H3 0.9300 . ?
C3 C4 1.390(12) . ?
C4 H4 0.9300 . ?
C4 C5 1.383(10) . ?
C5 C6 1.463(10) . ?
C5 N1 1.362(9) . ?
C6 C7 1.375(10) . ?
C6 N2 1.369(9) . ?
C7 H7 0.9300 . ?
C7 C8 1.386(12) . ?
C8 H8 0.9300 . ?
C8 C9 1.363(11) . ?
C9 H9 0.9300 . ?
C9 C10 1.390(11) . ?
C10 H10 0.9300 . ?
C10 N2 1.333(9) . ?
C11 H11 0.9300 . ?
C11 C12 1.363(12) . ?
C11 N3 1.345(10) . ?
C12 H12 0.9300 . ?
C12 C13 1.367(14) . ?
C13 H13 0.9300 . ?
C13 C14 1.356(13) . ?
C14 H14 0.9300 . ?
C14 C15 1.400(11) . ?
C15 C16 1.454(10) . ?
C15 N3 1.368(9) . ?
C16 C19 1.384(10) . ?
C16 N4 1.351(9) . ?
C19 H19 0.9300 . ?
C19 C20 1.375(12) . ?
C20 H20 0.9300 . ?
C20 C21 1.374(13) . ?
C21 H21 0.9300 . ?
C21 C22 1.363(10) . ?
C22 H22 0.9300 . ?
C22 N4 1.340(9) . ?
C23 H23 0.9300 . ?
C23 C24 1.388(10) . ?
C23 N5 1.358(9) . ?
C24 H24 0.9300 . ?
C24 C25 1.370(11) . ?
C25 H25 0.9300 . ?
C25 C26 1.368(11) . ?
C26 H26 0.9300 . ?
C26 C27 1.413(10) . ?
C27 C28 1.438(10) . ?
C27 N5 1.340(8) . ?
C28 H28 0.9300 . ?
C28 C29 1.345(10) . ?
C29 C30 1.490(10) . ?
C29 Ru1 2.037(7) . y
C30 C31 1.364(12) . ?
C30 C35 1.417(12) . ?
C31 H31 0.9300 . ?
C31 C32 1.397(14) . ?
C32 H32 0.9300 . ?
C32 C33 1.389(18) . ?
C33 H33 0.9300 . ?
C33 C34 1.373(17) . ?
C34 H34 0.9300 . ?
C34 C35 1.359(13) . ?
C35 H35 0.9300 . ?
N1 Ru1 2.047(5) . y
N2 Ru1 2.056(6) . y
N3 Ru1 2.056(6) . y
N4 Ru1 2.127(5) . y
N5 Ru1 2.067(5) . y
F1 P1 1.583(7) . ?
F2 P1 1.575(5) . ?
F3 P1 1.535(6) . ?
F4 P1 1.596(6) . ?
F5 P1 1.575(7) . ?
F6 P1 1.538(7) . ?

loop_
_geom_torsion_atom_site_label_1
_geom_torsion_atom_site_label_2
_geom_torsion_atom_site_label_3
_geom_torsion_atom_site_label_4
_geom_torsion
_geom_torsion_site_symmetry_1
_geom_torsion_site_symmetry_2
_geom_torsion_site_symmetry_3
_geom_torsion_site_symmetry_4
_geom_torsion_publ_flag
C1 C2 C3 C4 -3.2(13) . . . . ?
C2 C1 N1 C5 1.0(11) . . . . ?
C2 C1 N1 Ru1 179.4(6) . . . . ?
C2 C3 C4 C5 1.4(13) . . . . ?
C3 C4 C5 C6 -175.2(8) . . . . ?
C3 C4 C5 N1 1.8(12) . . . . ?
C4 C5 C6 C7 -5.4(11) . . . . ?
C4 C5 C6 N2 172.4(7) . . . . ?
C4 C5 N1 C1 -2.9(10) . . . . ?
C4 C5 N1 Ru1 178.5(5) . . . . ?
C5 C6 C7 C8 176.4(7) . . . . ?
C5 C6 N2 C10 -175.9(6) . . . . ?
C5 C6 N2 Ru1 11.4(7) . . . . ?
C6 C5 N1 C1 174.3(6) . . . . ?
C6 C5 N1 Ru1 -4.3(7) . . . . ?
C6 C7 C8 C9 -1.5(13) . . . . ?
C7 C6 N2 C10 2.0(10) . . . . ?
C7 C6 N2 Ru1 -170.7(6) . . . . ?
C7 C8 C9 C10 3.4(13) . . . . ?
C8 C9 C10 N2 -2.7(12) . . . . ?
C9 C10 N2 C6 0.0(11) . . . . ?
C9 C10 N2 Ru1 171.8(6) . . . . ?
C11 C12 C13 C14 1.2(15) . . . . ?
C12 C11 N3 C15 2.6(11) . . . . ?
C12 C11 N3 Ru1 -174.4(6) . . . . ?
C12 C13 C14 C15 0.1(14) . . . . ?
C13 C14 C15 C16 -178.6(8) . . . . ?
C13 C14 C15 N3 -0.1(12) . . . . ?
C14 C15 C16 C19 0.2(11) . . . . ?
C14 C15 C16 N4 -179.9(7) . . . . ?
C14 C15 N3 C11 -1.2(10) . . . . ?
C14 C15 N3 Ru1 176.1(5) . . . . ?
C15 C16 C19 C20 175.0(7) . . . . ?
C15 C16 N4 C22 -177.4(6) . . . . ?
C15 C16 N4 Ru1 2.7(7) . . . . ?
C16 C15 N3 C11 177.5(6) . . . . ?
C16 C15 N3 Ru1 -5.2(7) . . . . ?
C16 C19 C20 C21 3.6(13) . . . . ?
C19 C16 N4 C22 2.5(10) . . . . ?
C19 C16 N4 Ru1 -177.4(5) . . . . ?
C19 C20 C21 C22 -0.1(13) . . . . ?
C20 C21 C22 N4 -2.5(13) . . . . ?
C21 C22 N4 C16 1.2(11) . . . . ?
C21 C22 N4 Ru1 -178.9(6) . . . . ?
C23 C24 C25 C26 -2.6(14) . . . . ?
C24 C23 N5 C27 1.6(12) . . . . ?
C24 C23 N5 Ru1 -177.6(6) . . . . ?
C24 C25 C26 C27 1.4(14) . . . . ?
C25 C26 C27 C28 177.8(9) . . . . ?
C25 C26 C27 N5 1.5(13) . . . . ?
C26 C27 C28 C29 -178.4(8) . . . . ?
C26 C27 N5 C23 -2.9(11) . . . . ?
C26 C27 N5 Ru1 176.4(6) . . . . ?
C27 C28 C29 C30 174.9(8) . . . . ?
C27 C28 C29 Ru1 3.0(10) . . . . ?
C28 C27 N5 C23 -179.6(7) . . . . ?
C28 C27 N5 Ru1 -0.3(9) . . . . ?
C28 C29 C30 C31 -51.2(12) . . . . ?
C28 C29 C30 C35 130.6(9) . . . . ?
C29 C30 C31 C32 -177.1(9) . . . . ?
C29 C30 C35 C34 178.2(8) . . . . ?
C30 C31 C32 C33 -1.4(17) . . . . ?
C31 C30 C35 C34 -0.1(13) . . . . ?
C31 C32 C33 C34 0.4(19) . . . . ?
C32 C33 C34 C35 0.7(18) . . . . ?
C33 C34 C35 C30 -0.8(15) . . . . ?
C35 C30 C31 C32 1.2(14) . . . . ?
N1 C1 C2 C3 2.1(13) . . . . ?
N1 C5 C6 C7 177.4(6) . . . . ?
N1 C5 C6 N2 -4.7(9) . . . . ?
N2 C6 C7 C8 -1.3(11) . . . . ?
N3 C11 C12 C13 -2.7(14) . . . . ?
N3 C15 C16 C19 -178.4(6) . . . . ?
N3 C15 C16 N4 1.5(9) . . . . ?
N4 C16 C19 C20 -4.9(12) . . . . ?
N5 C23 C24 C25 1.1(13) . . . . ?
N5 C27 C28 C29 -1.8(12) . . . . ?
Ru1 C29 C30 C31 119.9(8) . . . . ?
Ru1 C29 C30 C35 -58.4(10) . . . . ?

loop_
_twin_individual_id
_twin_individual_mass_fraction_refined
1 0.656(4)
2 0.344(4)
